data_4086851
loop_
_publ_author_name
'Son, Jung-Ho'
'Tamang, Sem Raj'
'Fostvedt, Jade I.'
'Hoefelmeyer, James D.'

_publ_section_title
;
 Dehydrodechlorination of Methylene Chloride, Chloroform, and
 Chlorodiphenylmethane in the Presence of Ga/N Lewis Pairs
;
_journal_issue 2
_journal_name_full Organometallics
_journal_page_first 474
_journal_paper_doi 10.1021/acs.organomet.6b00867
_journal_volume 36
_journal_year 2017
_chemical_formula_moiety 'C9 H8 Cl4 Ga N'
_chemical_formula_sum 'C9 H8 Cl4 Ga N'
_chemical_formula_weight 341.68
_chemical_name_common '8-quinolinium tetrachlorogallate(III); 7'
_chemical_name_systematic
;
 ?
;
_space_group_crystal_system monoclinic
_space_group_IT_number 14
_space_group_name_Hall '-P 2ybc'
_space_group_name_H-M_alt 'P 1 21/c 1'
_symmetry_space_group_name_Hall '-P 2ybc'
_symmetry_space_group_name_H-M 'P 1 21/c 1'
_atom_sites_solution_hydrogens mixed
_audit_creation_method SHELXL-2014
_cell_angle_alpha 90
_cell_angle_beta 98.629(11)
_cell_angle_gamma 90
_cell_formula_units_Z 8
_cell_length_a 14.744(11)
_cell_length_b 13.879(11)
_cell_length_c 12.485(10)
_cell_measurement_reflns_used 24892
_cell_measurement_temperature 100(2)
_cell_measurement_theta_max 25.365
_cell_measurement_theta_min 2.026
_cell_volume 2526(3)
_computing_cell_refinement 'Bruker XSCANS'
_computing_data_collection 'Bruker XSCANS'
_computing_data_reduction 'Bruker SHELXTL'
_computing_molecular_graphics 'Bruker SHELXTL'
_computing_publication_material 'Bruker SHELXTL'
_computing_structure_refinement 'Bruker SHELXTL'
_computing_structure_solution 'Bruker SHELXTL'
_diffrn_ambient_temperature 100(2)
_diffrn_measured_fraction_theta_full 0.998
_diffrn_measured_fraction_theta_max 0.998
_diffrn_measurement_device_type 'Bruker P4'
_diffrn_measurement_method '\w scans'
_diffrn_radiation_monochromator graphite
_diffrn_radiation_source 'sealed tube'
_diffrn_radiation_type MoK\a
_diffrn_radiation_wavelength 0.71073
_diffrn_reflns_av_R_equivalents 0.0198
_diffrn_reflns_av_unetI/netI 0.0141
_diffrn_reflns_Laue_measured_fraction_full 0.998
_diffrn_reflns_Laue_measured_fraction_max 0.998
_diffrn_reflns_limit_h_max 17
_diffrn_reflns_limit_h_min -17
_diffrn_reflns_limit_k_max 16
_diffrn_reflns_limit_k_min -16
_diffrn_reflns_limit_l_max 15
_diffrn_reflns_limit_l_min -15
_diffrn_reflns_number 24264
_diffrn_reflns_point_group_measured_fraction_full 0.998
_diffrn_reflns_point_group_measured_fraction_max 0.998
_diffrn_reflns_theta_full 25.242
_diffrn_reflns_theta_max 25.365
_diffrn_reflns_theta_min 2.026
_exptl_absorpt_coefficient_mu 2.990
_exptl_absorpt_correction_T_max 0.302
_exptl_absorpt_correction_T_min 0.275
_exptl_absorpt_correction_type multi-scan
_exptl_absorpt_process_details SADABS
_exptl_crystal_colour yellow
_exptl_crystal_density_diffrn 1.797
_exptl_crystal_description block
_exptl_crystal_F_000 1344
_exptl_crystal_size_max 0.460
_exptl_crystal_size_mid 0.430
_exptl_crystal_size_min 0.400
_refine_diff_density_max 0.722
_refine_diff_density_min -0.530
_refine_diff_density_rms 0.068
_refine_ls_extinction_method none
_refine_ls_goodness_of_fit_ref 1.088
_refine_ls_hydrogen_treatment mixed
_refine_ls_matrix_type full
_refine_ls_number_parameters 279
_refine_ls_number_reflns 4625
_refine_ls_number_restraints 0
_refine_ls_restrained_S_all 1.088
_refine_ls_R_factor_all 0.0320
_refine_ls_R_factor_gt 0.0241
_refine_ls_shift/su_max 0.001
_refine_ls_shift/su_mean 0.000
_refine_ls_structure_factor_coef Fsqd
_refine_ls_weighting_details 'w=1/[\s^2^(Fo^2^)+(0.0188P)^2^+4.0602P] where P=(Fo^2^+2Fc^2^)/3'
_refine_ls_weighting_scheme calc
_refine_ls_wR_factor_gt 0.0545
_refine_ls_wR_factor_ref 0.0604
_reflns_Friedel_coverage 0.000
_reflns_number_gt 4003
_reflns_number_total 4625
_reflns_threshold_expression 'I > 2\s(I)'
_cod_data_source_file om6b00867_si_001.cif
_cod_data_source_block shelx
_cod_depositor_comments 'Adding full bibliography for 4086847--4086852.cif.'
_cod_database_code 4086851
_shelx_space_group_comment
;
The symmetry employed for this shelxl refinement is uniquely defined
by the following loop, which should always be used as a source of
symmetry information in preference to the above space-group names.
They are only intended as comments.
;
_shelx_estimated_absorpt_t_min 0.340
_shelx_estimated_absorpt_t_max 0.381
_shelxl_version_number 2014-1

loop_
_space_group_symop_operation_xyz
'x, y, z'
'-x, y+1/2, -z+1/2'
'-x, -y, -z'
'x, -y-1/2, z-1/2'

loop_
_atom_site_label
_atom_site_type_symbol
_atom_site_fract_x
_atom_site_fract_y
_atom_site_fract_z
_atom_site_U_iso_or_equiv
_atom_site_adp_type
_atom_site_occupancy
_atom_site_site_symmetry_order
_atom_site_calc_flag
_atom_site_refinement_flags_posn
_atom_site_refinement_flags_adp
H100 H 0.670(3) 0.609(3) 0.656(3) 0.087(14) Uiso 1 1 d . .
H99 H 0.212(5) -0.093(5) 0.694(6) 0.20(3) Uiso 1 1 d . .
Ga1 Ga 0.60171(2) 0.75683(2) 0.34708(2) 0.01871(8) Uani 1 1 d . .
Ga2 Ga 0.87518(2) 0.25058(2) 0.65584(2) 0.02014(8) Uani 1 1 d . .
Cl8 Cl 0.90293(4) 0.39935(4) 0.70976(5) 0.02617(14) Uani 1 1 d . .
Cl2 Cl 0.59260(5) 0.76475(5) 0.51902(5) 0.02775(14) Uani 1 1 d . .
Cl4 Cl 0.73993(4) 0.79000(5) 0.31696(5) 0.03072(15) Uani 1 1 d . .
Cl1 Cl 0.56847(5) 0.61103(5) 0.28942(5) 0.02941(15) Uani 1 1 d . .
Cl7 Cl 0.73930(5) 0.21472(5) 0.69222(5) 0.03227(16) Uani 1 1 d . .
Cl5 Cl 0.87881(5) 0.24259(5) 0.48275(5) 0.02808(15) Uani 1 1 d . .
Cl3 Cl 0.50595(5) 0.86053(5) 0.26293(6) 0.03513(17) Uani 1 1 d . .
Cl6 Cl 0.97884(5) 0.15441(5) 0.73782(6) 0.03579(17) Uani 1 1 d . .
C19 C 0.75655(18) 0.47561(19) 0.4598(2) 0.0242(5) Uani 1 1 d . .
C4 C 0.3535(2) -0.0186(2) 0.4523(3) 0.0416(8) Uani 1 1 d . .
H4 H 0.3882 -0.0051 0.3958 0.050 Uiso 1 1 calc R U
N2 N 0.67924(18) 0.5479(2) 0.5966(2) 0.0413(6) Uani 1 1 d . .
C9 C 0.21723(19) -0.00242(19) 0.5351(2) 0.0291(6) Uani 1 1 d . .
C18 C 0.75149(17) 0.54847(18) 0.5368(2) 0.0236(5) Uani 1 1 d . .
N1 N 0.2561(2) -0.0609(2) 0.6187(2) 0.0512(8) Uani 1 1 d . .
C6 C 0.1397(2) 0.1168(2) 0.3686(3) 0.0388(7) Uani 1 1 d . .
H6 H 0.1125 0.1576 0.3116 0.047 Uiso 1 1 calc R U
C13 C 0.6880(2) 0.4047(2) 0.4451(2) 0.0357(7) Uani 1 1 d . .
H13 H 0.6897 0.3550 0.3931 0.043 Uiso 1 1 calc R U
C10 C 0.26551(18) 0.02040(19) 0.4506(2) 0.0271(6) Uani 1 1 d . .
C5 C 0.2244(2) 0.0814(2) 0.3666(2) 0.0343(7) Uani 1 1 d . .
H5 H 0.2566 0.0975 0.3087 0.041 Uiso 1 1 calc R U
C8 C 0.1284(2) 0.0354(2) 0.5362(2) 0.0377(7) Uani 1 1 d . .
H8 H 0.0951 0.0200 0.5935 0.045 Uiso 1 1 calc R U
C14 C 0.82980(19) 0.4751(2) 0.4014(2) 0.0312(6) Uani 1 1 d . .
H14 H 0.8340 0.4261 0.3493 0.037 Uiso 1 1 calc R U
C7 C 0.0912(2) 0.0944(2) 0.4534(3) 0.0406(8) Uani 1 1 d . .
H7 H 0.0316 0.1206 0.4535 0.049 Uiso 1 1 calc R U
C11 C 0.6148(2) 0.4798(3) 0.5822(3) 0.0431(8) Uani 1 1 d . .
H11 H 0.5662 0.4810 0.6242 0.052 Uiso 1 1 calc R U
C3 C 0.3894(2) -0.0786(3) 0.5403(4) 0.0685(14) Uani 1 1 d . .
H3 H 0.4490 -0.1053 0.5429 0.082 Uiso 1 1 calc R U
C16 C 0.8905(2) 0.6165(3) 0.4943(3) 0.0522(10) Uani 1 1 d . .
H16 H 0.9373 0.6641 0.5051 0.063 Uiso 1 1 calc R U
C2 C 0.3386(3) -0.0990(3) 0.6233(4) 0.0634(11) Uani 1 1 d . .
H2 H 0.3630 -0.1396 0.6819 0.076 Uiso 1 1 calc R U
C12 C 0.6178(2) 0.4079(2) 0.5073(3) 0.0462(9) Uani 1 1 d . .
H12 H 0.5713 0.3600 0.4980 0.055 Uiso 1 1 calc R U
C17 C 0.8195(2) 0.6202(2) 0.5537(3) 0.0402(7) Uani 1 1 d . .
H17 H 0.8163 0.6701 0.6051 0.048 Uiso 1 1 calc R U
C15 C 0.8946(2) 0.5437(3) 0.4184(3) 0.0509(10) Uani 1 1 d . .
H15 H 0.9443 0.5425 0.3779 0.061 Uiso 1 1 calc R U

loop_
_atom_site_aniso_label
_atom_site_aniso_U_11
_atom_site_aniso_U_22
_atom_site_aniso_U_33
_atom_site_aniso_U_23
_atom_site_aniso_U_13
_atom_site_aniso_U_12
Ga1 0.02200(14) 0.01842(14) 0.01585(14) 0.00060(10) 0.00331(10) -0.00141(11)
Ga2 0.02527(15) 0.01996(15) 0.01525(14) 0.00065(10) 0.00327(10) -0.00142(11)
Cl8 0.0333(3) 0.0243(3) 0.0214(3) -0.0040(2) 0.0056(2) -0.0065(3)
Cl2 0.0365(4) 0.0299(3) 0.0172(3) -0.0018(2) 0.0053(2) 0.0025(3)
Cl4 0.0249(3) 0.0352(4) 0.0329(4) -0.0080(3) 0.0070(3) -0.0080(3)
Cl1 0.0404(4) 0.0244(3) 0.0246(3) -0.0045(3) 0.0086(3) -0.0112(3)
Cl7 0.0305(3) 0.0361(4) 0.0312(4) -0.0014(3) 0.0074(3) -0.0103(3)
Cl5 0.0406(4) 0.0273(3) 0.0162(3) -0.0024(2) 0.0039(3) -0.0006(3)
Cl3 0.0339(4) 0.0408(4) 0.0318(4) 0.0144(3) 0.0089(3) 0.0131(3)
Cl6 0.0397(4) 0.0403(4) 0.0273(4) 0.0092(3) 0.0050(3) 0.0133(3)
C19 0.0269(13) 0.0275(14) 0.0174(12) 0.0030(10) 0.0011(10) 0.0034(11)
C4 0.0278(15) 0.0424(18) 0.056(2) -0.0286(16) 0.0110(14) -0.0069(13)
N2 0.0444(15) 0.0442(16) 0.0385(15) 0.0030(12) 0.0164(12) 0.0104(13)
C9 0.0354(15) 0.0205(13) 0.0296(15) -0.0044(11) -0.0004(12) -0.0119(12)
C18 0.0247(13) 0.0230(13) 0.0223(13) 0.0030(10) 0.0012(10) 0.0019(10)
N1 0.0598(19) 0.0442(17) 0.0441(17) 0.0076(13) -0.0104(14) -0.0228(15)
C6 0.0397(17) 0.0260(15) 0.0459(18) 0.0021(13) -0.0088(14) -0.0045(13)
C13 0.0448(18) 0.0266(15) 0.0304(15) -0.0021(12) -0.0116(13) -0.0019(13)
C10 0.0277(14) 0.0224(13) 0.0314(14) -0.0081(11) 0.0049(11) -0.0042(11)
C5 0.0388(17) 0.0336(16) 0.0297(15) -0.0015(12) 0.0029(12) -0.0115(13)
C8 0.0370(16) 0.0425(18) 0.0371(17) -0.0160(14) 0.0166(13) -0.0187(14)
C14 0.0300(15) 0.0445(17) 0.0212(14) 0.0033(12) 0.0106(11) 0.0093(13)
C7 0.0274(15) 0.0293(16) 0.062(2) -0.0167(15) -0.0050(14) 0.0009(12)
C11 0.0295(16) 0.055(2) 0.0478(19) 0.0179(16) 0.0141(14) 0.0024(15)
C3 0.0314(18) 0.0363(19) 0.123(4) -0.038(2) -0.037(2) 0.0162(16)
C16 0.0348(18) 0.058(2) 0.058(2) 0.0304(19) -0.0103(16) -0.0235(16)
C2 0.057(3) 0.042(2) 0.080(3) 0.001(2) -0.025(2) -0.0150(19)
C12 0.0286(16) 0.046(2) 0.060(2) 0.0228(17) -0.0079(15) -0.0154(14)
C17 0.0482(19) 0.0282(15) 0.0386(17) 0.0034(13) -0.0113(14) -0.0068(14)
C15 0.0319(17) 0.080(3) 0.043(2) 0.0293(19) 0.0141(14) 0.0061(17)

loop_
_atom_type_symbol
_atom_type_description
_atom_type_scat_dispersion_real
_atom_type_scat_dispersion_imag
_atom_type_scat_source
C C 0.0033 0.0016 'International Tables Vol C Tables 4.2.6.8 and 6.1.1.4'
H H 0.0000 0.0000 'International Tables Vol C Tables 4.2.6.8 and 6.1.1.4'
N N 0.0061 0.0033 'International Tables Vol C Tables 4.2.6.8 and 6.1.1.4'
Cl Cl 0.1484 0.1585 'International Tables Vol C Tables 4.2.6.8 and 6.1.1.4'
Ga Ga 0.2307 1.6083 'International Tables Vol C Tables 4.2.6.8 and 6.1.1.4'

loop_
_geom_angle_atom_site_label_1
_geom_angle_atom_site_label_2
_geom_angle_atom_site_label_3
_geom_angle
Cl3 Ga1 Cl2 108.18(4)
Cl3 Ga1 Cl4 109.49(5)
Cl2 Ga1 Cl4 110.99(3)
Cl3 Ga1 Cl1 110.96(5)
Cl2 Ga1 Cl1 109.21(3)
Cl4 Ga1 Cl1 108.02(3)
Cl6 Ga2 Cl5 108.51(4)
Cl6 Ga2 Cl7 111.50(5)
Cl5 Ga2 Cl7 110.89(3)
Cl6 Ga2 Cl8 110.45(5)
Cl5 Ga2 Cl8 108.81(3)
Cl7 Ga2 Cl8 106.65(3)
C14 C19 C13 121.9(3)
C14 C19 C18 119.2(3)
C13 C19 C18 118.9(3)
C10 C4 C3 118.4(3)
C10 C4 H4 120.8
C3 C4 H4 120.8
C11 N2 C18 121.3(3)
C11 N2 H100 118(2)
C18 N2 H100 121(2)
N1 C9 C10 120.4(3)
N1 C9 C8 119.4(3)
C10 C9 C8 120.2(3)
N2 C18 C19 119.2(2)
N2 C18 C17 120.7(3)
C19 C18 C17 120.1(3)
C2 N1 C9 123.0(3)
C2 N1 H99 113(3)
C9 N1 H99 124(3)
C5 C6 C7 120.9(3)
C5 C6 H6 119.5
C7 C6 H6 119.5
C12 C13 C19 119.2(3)
C12 C13 H13 120.4
C19 C13 H13 120.4
C9 C10 C4 118.5(3)
C9 C10 C5 119.1(3)
C4 C10 C5 122.4(3)
C6 C5 C10 120.1(3)
C6 C5 H5 119.9
C10 C5 H5 119.9
C7 C8 C9 118.8(3)
C7 C8 H8 120.6
C9 C8 H8 120.6
C15 C14 C19 120.3(3)
C15 C14 H14 119.9
C19 C14 H14 119.9
C8 C7 C6 120.8(3)
C8 C7 H7 119.6
C6 C7 H7 119.6
N2 C11 C12 120.8(3)
N2 C11 H11 119.6
C12 C11 H11 119.6
C2 C3 C4 121.1(3)
C2 C3 H3 119.4
C4 C3 H3 119.4
C17 C16 C15 120.6(3)
C17 C16 H16 119.7
C15 C16 H16 119.7
N1 C2 C3 118.7(4)
N1 C2 H2 120.7
C3 C2 H2 120.7
C11 C12 C13 120.6(3)
C11 C12 H12 119.7
C13 C12 H12 119.7
C16 C17 C18 118.6(3)
C16 C17 H17 120.7
C18 C17 H17 120.7
C14 C15 C16 121.3(3)
C14 C15 H15 119.4
C16 C15 H15 119.4

loop_
_geom_bond_atom_site_label_1
_geom_bond_atom_site_label_2
_geom_bond_distance
Ga1 Cl3 2.1734(12)
Ga1 Cl2 2.1736(18)
Ga1 Cl4 2.1764(16)
Ga1 Cl1 2.1788(16)
Ga2 Cl6 2.1670(12)
Ga2 Cl5 2.1724(18)
Ga2 Cl7 2.1773(16)
Ga2 Cl8 2.1912(16)
C19 C14 1.391(4)
C19 C13 1.403(4)
C19 C18 1.405(4)
C4 C10 1.403(4)
C4 C3 1.416(6)
C4 H4 0.9500
N2 C11 1.333(4)
N2 C18 1.390(4)
N2 H100 1.15(4)
C9 N1 1.377(4)
C9 C10 1.395(4)
C9 C8 1.413(4)
C18 C17 1.406(4)
N1 C2 1.321(5)
N1 H99 1.30(7)
C6 C5 1.346(4)
C6 C7 1.399(5)
C6 H6 0.9500
C13 C12 1.384(5)
C13 H13 0.9500
C10 C5 1.411(4)
C5 H5 0.9500
C8 C7 1.368(5)
C8 H8 0.9500
C14 C15 1.343(5)
C14 H14 0.9500
C7 H7 0.9500
C11 C12 1.372(5)
C11 H11 0.9500
C3 C2 1.395(6)
C3 H3 0.9500
C16 C17 1.371(5)
C16 C15 1.393(5)
C16 H16 0.9500
C2 H2 0.9500
C12 H12 0.9500
C17 H17 0.9500
C15 H15 0.9500
